data_4103509
loop_
_publ_author_name
'Xu-Dong Chen'
'Jeremiah S. Duncan'
'Atul K. Verma'
'Sonny C. Lee'

_publ_contact_author_address
;                                                                               
 Department of Chemistry
 University of Waterloo
 200 University Avenue West
 Waterloo, Ontario  N2L 3G1
 CANADA  
;
_publ_contact_author_email sclee@uwaterloo.ca
_publ_contact_author_fax 519-746-0435
_publ_contact_author_name 'Sonny C. Lee'
_publ_contact_author_phone '519-885-1211 x37501'
_publ_section_title
;
 Selective Syntheses of Iron-Imide-Sulfide Cubanes, Including a Partial
 Representation of the Fe-S-X Environment in the FeMo Cofactor
;
_journal_name_full 'Journal of the American Chemical Society'
_journal_page_first 15884
_journal_page_last 15886
_journal_paper_doi 10.1021/ja106478k
_journal_volume 132
_journal_year 2010
_chemical_formula_moiety
;
(Et4N +) [ (Fe 3+)3 (Fe 2+) (NtBu 2-)3 (S 2-) (Cl -)4 ]
;
_chemical_formula_sum 'C20 H47 Cl4 Fe4 N4 S'
_chemical_formula_weight 740.88
_chemical_name_common
; 
 (Et4N)[Fe4(mu3-NtBu)3(mu3-S)Cl4] 
;
_chemical_name_systematic
; 
 (Et4N)[Fe4(mu3-NtBu)3(mu3-S)Cl4] 
;
_space_group_IT_number 15
_symmetry_cell_setting monoclinic
_symmetry_space_group_name_Hall '-C 2yc'
_symmetry_space_group_name_H-M 'C 1 2/c 1'
_atom_sites_solution_hydrogens geom
_atom_sites_solution_primary direct
_atom_sites_solution_secondary difmap
_audit_creation_method SHELXL-97
_cell_angle_alpha 90.00
_cell_angle_beta 130.1660(10)
_cell_angle_gamma 90.00
_cell_formula_units_Z 8
_cell_length_a 23.4155(10)
_cell_length_b 20.7305(9)
_cell_length_c 17.8411(13)
_cell_measurement_reflns_used 9846
_cell_measurement_temperature 200(2)
_cell_measurement_theta_max 30.39
_cell_measurement_theta_min 2.99
_cell_volume 6618.0(6)
_computing_cell_refinement 'Bruker SAINT'
_computing_data_collection 'Bruker APEX2'
_computing_data_reduction 'Bruker SAINT'
_computing_molecular_graphics 'Bruker SHELXTL'
_computing_publication_material 'Bruker SHELXTL'
_computing_structure_refinement 'SHELXL-97 (Sheldrick, 2008)'
_computing_structure_solution 'SHELXS-97 (Sheldrick, 2008)'
_diffrn_ambient_temperature 200(2)
_diffrn_measured_fraction_theta_full 0.994
_diffrn_measured_fraction_theta_max 0.994
_diffrn_measurement_device_type 'APEX CCD'
_diffrn_measurement_method '\w scans'
_diffrn_radiation_monochromator graphite
_diffrn_radiation_source 'fine-focus sealed tube'
_diffrn_radiation_type MoK\a
_diffrn_radiation_wavelength 0.71073
_diffrn_reflns_av_R_equivalents 0.0270
_diffrn_reflns_av_sigmaI/netI 0.0281
_diffrn_reflns_limit_h_max 32
_diffrn_reflns_limit_h_min -33
_diffrn_reflns_limit_k_max 24
_diffrn_reflns_limit_k_min -29
_diffrn_reflns_limit_l_max 25
_diffrn_reflns_limit_l_min -25
_diffrn_reflns_number 34208
_diffrn_reflns_theta_full 30.50
_diffrn_reflns_theta_max 30.50
_diffrn_reflns_theta_min 2.99
_exptl_absorpt_coefficient_mu 2.120
_exptl_absorpt_correction_T_max 0.7145
_exptl_absorpt_correction_T_min 0.4918
_exptl_absorpt_correction_type empirical
_exptl_absorpt_process_details 'APEX II'
_exptl_crystal_colour black
_exptl_crystal_density_diffrn 1.487
_exptl_crystal_density_method 'not measured'
_exptl_crystal_description block
_exptl_crystal_F_000 3064
_exptl_crystal_size_max 0.39
_exptl_crystal_size_mid 0.20
_exptl_crystal_size_min 0.17
_refine_diff_density_max 0.643
_refine_diff_density_min -0.791
_refine_diff_density_rms 0.060
_refine_ls_extinction_method none
_refine_ls_goodness_of_fit_ref 1.023
_refine_ls_hydrogen_treatment constr
_refine_ls_matrix_type full
_refine_ls_number_parameters 331
_refine_ls_number_reflns 10052
_refine_ls_number_restraints 0
_refine_ls_restrained_S_all 1.023
_refine_ls_R_factor_all 0.0488
_refine_ls_R_factor_gt 0.0330
_refine_ls_shift/su_max 0.001
_refine_ls_shift/su_mean 0.000
_refine_ls_structure_factor_coef Fsqd
_refine_ls_weighting_details 'calc w=1/[\s^2^(Fo^2^)+(0.0305P)^2^+5.5848P] where P=(Fo^2^+2Fc^2^)/3'
_refine_ls_weighting_scheme calc
_refine_ls_wR_factor_gt 0.0722
_refine_ls_wR_factor_ref 0.0804
_reflns_number_gt 7770
_reflns_number_total 10052
_reflns_threshold_expression >2sigma(I)
_cod_data_source_file ja106478k_si_002_3.cif
_cod_data_source_block sl17
_cod_original_sg_symbol_H-M 'C 1 2/c 1 '
_cod_database_code 4103509

loop_
_symmetry_equiv_pos_as_xyz
'x, y, z'
'-x, y, -z+1/2'
'x+1/2, y+1/2, z'
'-x+1/2, y+1/2, -z+1/2'
'-x, -y, -z'
'x, -y, z-1/2'
'-x+1/2, -y+1/2, -z'
'x+1/2, -y+1/2, z-1/2'

loop_
_atom_site_label
_atom_site_type_symbol
_atom_site_fract_x
_atom_site_fract_y
_atom_site_fract_z
_atom_site_U_iso_or_equiv
_atom_site_adp_type
_atom_site_occupancy
_atom_site_symmetry_multiplicity
_atom_site_calc_flag
_atom_site_refinement_flags
_atom_site_disorder_assembly
_atom_site_disorder_group
Fe1 Fe 0.234168(15) 0.320308(14) 0.76409(2) 0.03398(7) Uani 1 1 d . . .
Fe2 Fe 0.274927(15) 0.363048(13) 0.66756(2) 0.03256(7) Uani 1 1 d . . .
Fe3 Fe 0.371891(14) 0.353353(14) 0.86347(2) 0.03251(7) Uani 1 1 d . . .
Fe4 Fe 0.316225(17) 0.246333(14) 0.75203(2) 0.03858(8) Uani 1 1 d . . .
Cl1 Cl 0.14238(3) 0.31923(4) 0.76808(5) 0.06627(19) Uani 1 1 d . . .
Cl2 Cl 0.24022(4) 0.42512(3) 0.54382(5) 0.05894(16) Uani 1 1 d . . .
Cl3 Cl 0.46434(3) 0.40342(3) 0.99808(4) 0.05338(15) Uani 1 1 d . . .
Cl4 Cl 0.33291(5) 0.14472(3) 0.73808(9) 0.0909(3) Uani 1 1 d . . .
S1 S 0.39383(3) 0.31985(2) 0.76077(4) 0.03540(11) Uani 1 1 d . . .
N1 N 0.22038(9) 0.28607(8) 0.65106(12) 0.0365(4) Uani 1 1 d . . .
N2 N 0.28006(9) 0.40123(8) 0.77154(12) 0.0336(3) Uani 1 1 d . . .
N3 N 0.32699(9) 0.27509(8) 0.86488(13) 0.0378(4) Uani 1 1 d . . .
C1 C 0.15040(13) 0.25844(13) 0.55989(18) 0.0516(6) Uani 1 1 d . . .
C2 C 0.12779(17) 0.20008(14) 0.5873(2) 0.0708(9) Uani 1 1 d . . .
H2A H 0.1179 0.2136 0.6306 0.106 Uiso 1 1 calc R . .
H2B H 0.1683 0.1683 0.6212 0.106 Uiso 1 1 calc R . .
H2C H 0.0826 0.1807 0.5277 0.106 Uiso 1 1 calc R . .
C3 C 0.16607(17) 0.23827(16) 0.4921(2) 0.0762(10) Uani 1 1 d . . .
H3A H 0.2051 0.2052 0.5245 0.114 Uiso 1 1 calc R . .
H3B H 0.1828 0.2759 0.4774 0.114 Uiso 1 1 calc R . .
H3C H 0.1203 0.2209 0.4309 0.114 Uiso 1 1 calc R . .
C4 C 0.08978(13) 0.31000(16) 0.51133(19) 0.0673(8) Uani 1 1 d . . .
H4A H 0.0806 0.3223 0.5558 0.101 Uiso 1 1 calc R . .
H4B H 0.0437 0.2929 0.4503 0.101 Uiso 1 1 calc R . .
H4C H 0.1061 0.3479 0.4967 0.101 Uiso 1 1 calc R . .
C5 C 0.26038(12) 0.46754(10) 0.77911(17) 0.0444(5) Uani 1 1 d . . .
C6 C 0.17953(14) 0.48078(13) 0.6863(2) 0.0605(7) Uani 1 1 d . . .
H6A H 0.1460 0.4502 0.6828 0.091 Uiso 1 1 calc R . .
H6B H 0.1754 0.4756 0.6283 0.091 Uiso 1 1 calc R . .
H6C H 0.1657 0.5249 0.6885 0.091 Uiso 1 1 calc R . .
C7 C 0.31312(15) 0.51519(11) 0.7855(2) 0.0598(7) Uani 1 1 d . . .
H7A H 0.3646 0.5065 0.8449 0.090 Uiso 1 1 calc R . .
H7B H 0.2994 0.5593 0.7879 0.090 Uiso 1 1 calc R . .
H7C H 0.3092 0.5103 0.7277 0.090 Uiso 1 1 calc R . .
C8 C 0.26736(14) 0.47257(13) 0.8699(2) 0.0584(7) Uani 1 1 d . . .
H8A H 0.2332 0.4418 0.8647 0.088 Uiso 1 1 calc R . .
H8B H 0.2546 0.5164 0.8750 0.088 Uiso 1 1 calc R . .
H8C H 0.3188 0.4628 0.9284 0.088 Uiso 1 1 calc R . .
C9 C 0.34840(14) 0.23743(13) 0.95046(19) 0.0559(6) Uani 1 1 d . . .
C10 C 0.34506(18) 0.28176(17) 1.0156(2) 0.0733(9) Uani 1 1 d . . .
H10A H 0.2937 0.2972 0.9790 0.110 Uiso 1 1 calc R . .
H10B H 0.3784 0.3187 1.0359 0.110 Uiso 1 1 calc R . .
H10C H 0.3609 0.2580 1.0738 0.110 Uiso 1 1 calc R . .
C11 C 0.42848(16) 0.21212(18) 1.0059(3) 0.0890(12) Uani 1 1 d . . .
H11A H 0.4294 0.1838 0.9626 0.134 Uiso 1 1 calc R . .
H11B H 0.4446 0.1879 1.0638 0.134 Uiso 1 1 calc R . .
H11C H 0.4623 0.2486 1.0264 0.134 Uiso 1 1 calc R . .
C12 C 0.29430(17) 0.18130(14) 0.9144(2) 0.0733(9) Uani 1 1 d . . .
H12A H 0.2436 0.1980 0.8790 0.110 Uiso 1 1 calc R . .
H12B H 0.3091 0.1556 0.9706 0.110 Uiso 1 1 calc R . .
H12C H 0.2954 0.1541 0.8703 0.110 Uiso 1 1 calc R . .
N4 N 0.0000 0.01987(11) 0.7500 0.0315(5) Uani 1 2 d S . .
C13 C 0.06978(12) 0.06093(11) 0.81592(15) 0.0417(5) Uani 1 1 d . . .
H13A H 0.1139 0.0321 0.8518 0.050 Uiso 1 1 calc R . .
H13B H 0.0693 0.0823 0.8651 0.050 Uiso 1 1 calc R . .
C14 C 0.07922(14) 0.11241(12) 0.76395(19) 0.0528(6) Uani 1 1 d . . .
H14A H 0.1256 0.1363 0.8122 0.079 Uiso 1 1 calc R . .
H14B H 0.0367 0.1422 0.7298 0.079 Uiso 1 1 calc R . .
H14C H 0.0814 0.0919 0.7163 0.079 Uiso 1 1 calc R . .
C15 C -0.00643(11) -0.02186(10) 0.81470(14) 0.0354(4) Uani 1 1 d . . .
H15A H -0.0084 0.0069 0.8573 0.042 Uiso 1 1 calc R . .
H15B H -0.0543 -0.0457 0.7720 0.042 Uiso 1 1 calc R . .
C16 C 0.05587(12) -0.06983(11) 0.87884(16) 0.0441(5) Uani 1 1 d . . .
H16A H 0.0469 -0.0943 0.9173 0.066 Uiso 1 1 calc R . .
H16B H 0.1036 -0.0469 0.9232 0.066 Uiso 1 1 calc R . .
H16C H 0.0577 -0.0995 0.8376 0.066 Uiso 1 1 calc R . .
N5 N 0.5000 0.01358(16) 0.7500 0.0564(8) Uani 1 2 d S . .
C17 C 0.5578(3) -0.0421(3) 0.8028(4) 0.0701(18) Uani 0.50 1 d P A -1
H17A H 0.5918 -0.0330 0.8719 0.084 Uiso 0.50 1 d PR A -1
H17B H 0.5861 -0.0431 0.7812 0.084 Uiso 0.50 1 d PR A -1
C18 C 0.5241(5) -0.1074(3) 0.7883(6) 0.096(3) Uani 0.50 1 d P A -1
H18A H 0.5629 -0.1393 0.8236 0.143 Uiso 0.50 1 d PR A -1
H18B H 0.4966 -0.1072 0.8112 0.143 Uiso 0.50 1 d PR A -1
H18C H 0.4909 -0.1174 0.7195 0.143 Uiso 0.50 1 d PR A -1
C19 C 0.5474(3) 0.0750(3) 0.7865(5) 0.0803(19) Uani 0.50 1 d P A -1
H19A H 0.5757 0.0751 0.7646 0.096 Uiso 0.50 1 d PR A -1
H19B H 0.5822 0.0751 0.8569 0.096 Uiso 0.50 1 d PR A -1
C20 C 0.5000 0.1375(3) 0.7500 0.0985(17) Uani 1 2 d S . .
H20A H 0.5364 0.1746 0.7761 0.148 Uiso 0.50 1 d PR A -1
H20B H 0.4703 0.1382 0.6811 0.148 Uiso 0.50 1 d PR A -1
H20C H 0.4769 0.1382 0.7744 0.148 Uiso 0.50 1 d PR A -1
C21 C 0.4423(3) 0.0063(4) 0.6496(4) 0.0730(18) Uani 0.50 1 d P A -1
H21A H 0.4069 0.0408 0.6241 0.088 Uiso 0.50 1 d PR A -1
H21B H 0.4309 -0.0383 0.6491 0.088 Uiso 0.50 1 d PR A -1
C22 C 0.4728(9) 0.0012(10) 0.5939(13) 0.108(6) Uani 0.50 1 d P A -1
H22A H 0.4326 -0.0050 0.5250 0.163 Uiso 0.50 1 d PR A -1
H22B H 0.4976 0.0413 0.6041 0.163 Uiso 0.50 1 d PR A -1
H22C H 0.5078 -0.0337 0.6191 0.163 Uiso 0.50 1 d PR A -1
C23 C 0.4613(3) 0.0155(3) 0.7989(4) 0.0537(12) Uani 0.50 1 d P A -1
H23A H 0.4316 -0.0229 0.7784 0.064 Uiso 0.50 1 d PR A -1
H23B H 0.4274 0.0514 0.7707 0.064 Uiso 0.50 1 d PR A -1
C24 C 0.5099(9) 0.0215(9) 0.9078(13) 0.083(3) Uani 0.50 1 d P A -1
H24A H 0.4785 0.0220 0.9248 0.125 Uiso 0.50 1 d PR A -1
H24B H 0.5429 -0.0150 0.9382 0.125 Uiso 0.50 1 d PR A -1
H24C H 0.5387 0.0605 0.9304 0.125 Uiso 0.50 1 d PR A -1

loop_
_atom_site_aniso_label
_atom_site_aniso_U_11
_atom_site_aniso_U_22
_atom_site_aniso_U_33
_atom_site_aniso_U_23
_atom_site_aniso_U_13
_atom_site_aniso_U_12
Fe1 0.03013(13) 0.03772(15) 0.04038(15) -0.00678(12) 0.02559(12) -0.00325(11)
Fe2 0.03298(13) 0.03188(14) 0.03644(14) -0.00621(11) 0.02402(12) -0.00530(10)
Fe3 0.02837(12) 0.03549(15) 0.03586(14) -0.00465(11) 0.02169(11) -0.00228(10)
Fe4 0.04452(16) 0.02542(14) 0.0626(2) -0.00511(12) 0.04218(16) -0.00283(11)
Cl1 0.0464(3) 0.0982(5) 0.0753(4) -0.0091(4) 0.0488(3) -0.0054(3)
Cl2 0.0564(3) 0.0711(4) 0.0510(3) 0.0147(3) 0.0354(3) 0.0038(3)
Cl3 0.0364(3) 0.0750(4) 0.0414(3) -0.0190(3) 0.0218(2) -0.0091(3)
Cl4 0.1174(7) 0.0269(3) 0.1873(10) -0.0096(4) 0.1249(7) -0.0016(3)
S1 0.0356(2) 0.0340(2) 0.0494(3) -0.0060(2) 0.0332(2) -0.00400(19)
N1 0.0368(8) 0.0357(9) 0.0444(9) -0.0127(7) 0.0295(8) -0.0112(7)
N2 0.0325(8) 0.0308(8) 0.0395(8) -0.0068(7) 0.0242(7) -0.0006(6)
N3 0.0358(8) 0.0393(9) 0.0473(10) 0.0046(7) 0.0308(8) 0.0013(7)
C1 0.0488(12) 0.0643(16) 0.0541(13) -0.0289(12) 0.0388(11) -0.0284(11)
C2 0.0741(18) 0.0695(19) 0.087(2) -0.0363(16) 0.0603(17) -0.0438(15)
C3 0.0786(19) 0.097(2) 0.0732(19) -0.0493(17) 0.0580(17) -0.0441(17)
C4 0.0373(12) 0.099(2) 0.0499(14) -0.0121(14) 0.0208(11) -0.0157(13)
C5 0.0448(11) 0.0327(11) 0.0570(13) -0.0092(9) 0.0334(11) 0.0043(9)
C6 0.0514(14) 0.0503(14) 0.0690(17) -0.0030(12) 0.0340(13) 0.0166(11)
C7 0.0679(16) 0.0296(11) 0.0868(19) -0.0106(12) 0.0521(16) -0.0026(11)
C8 0.0580(14) 0.0551(15) 0.0661(16) -0.0202(12) 0.0419(13) 0.0040(12)
C9 0.0491(13) 0.0649(16) 0.0615(15) 0.0221(13) 0.0392(12) 0.0046(11)
C10 0.080(2) 0.100(2) 0.0539(16) 0.0047(15) 0.0494(16) -0.0120(17)
C11 0.0547(17) 0.110(3) 0.092(2) 0.056(2) 0.0422(17) 0.0236(17)
C12 0.0762(19) 0.0656(18) 0.094(2) 0.0218(16) 0.0621(18) -0.0051(15)
N4 0.0312(10) 0.0316(11) 0.0322(11) 0.000 0.0206(9) 0.000
C13 0.0415(11) 0.0418(11) 0.0392(11) -0.0056(9) 0.0248(9) -0.0100(9)
C14 0.0629(15) 0.0453(13) 0.0599(15) -0.0066(11) 0.0440(13) -0.0160(11)
C15 0.0403(10) 0.0356(10) 0.0376(10) 0.0009(8) 0.0284(9) -0.0013(8)
C16 0.0464(12) 0.0428(12) 0.0441(11) 0.0100(9) 0.0296(10) 0.0040(9)
N5 0.0320(13) 0.079(2) 0.0594(18) 0.000 0.0299(13) 0.000
C17 0.043(3) 0.117(5) 0.062(3) 0.034(3) 0.039(3) 0.029(3)
C18 0.122(9) 0.080(4) 0.146(9) 0.031(4) 0.115(8) 0.033(4)
C19 0.066(4) 0.105(5) 0.084(4) 0.012(4) 0.055(4) -0.018(3)
C20 0.128(5) 0.084(4) 0.099(4) 0.000 0.080(4) 0.000
C21 0.050(3) 0.119(6) 0.038(3) 0.009(3) 0.023(2) 0.017(3)
C22 0.081(8) 0.192(16) 0.053(5) 0.018(7) 0.044(5) 0.025(8)
C23 0.042(2) 0.076(4) 0.059(3) 0.003(3) 0.040(2) -0.002(2)
C24 0.075(6) 0.128(9) 0.066(5) -0.018(5) 0.054(5) -0.026(6)

loop_
_atom_type_symbol
_atom_type_description
_atom_type_scat_dispersion_real
_atom_type_scat_dispersion_imag
_atom_type_scat_source
C C 0.0033 0.0016 'International Tables Vol C Tables 4.2.6.8 and 6.1.1.4'
H H 0.0000 0.0000 'International Tables Vol C Tables 4.2.6.8 and 6.1.1.4'
N N 0.0061 0.0033 'International Tables Vol C Tables 4.2.6.8 and 6.1.1.4'
S S 0.1246 0.1234 'International Tables Vol C Tables 4.2.6.8 and 6.1.1.4'
Cl Cl 0.1484 0.1585 'International Tables Vol C Tables 4.2.6.8 and 6.1.1.4'
Fe Fe 0.3463 0.8444 'International Tables Vol C Tables 4.2.6.8 and 6.1.1.4'

loop_
_geom_angle_atom_site_label_1
_geom_angle_atom_site_label_2
_geom_angle_atom_site_label_3
_geom_angle
_geom_angle_site_symmetry_1
_geom_angle_site_symmetry_3
N3 Fe1 N2 96.51(7) . .
N3 Fe1 N1 96.94(7) . .
N2 Fe1 N1 95.72(7) . .
N3 Fe1 Cl1 119.86(5) . .
N2 Fe1 Cl1 120.96(5) . .
N1 Fe1 Cl1 121.00(5) . .
N3 Fe1 Fe4 48.83(5) . .
N2 Fe1 Fe4 96.32(5) . .
N1 Fe1 Fe4 48.24(5) . .
Cl1 Fe1 Fe4 142.73(3) . .
N3 Fe1 Fe3 48.44(5) . .
N2 Fe1 Fe3 48.25(5) . .
N1 Fe1 Fe3 96.14(5) . .
Cl1 Fe1 Fe3 142.87(2) . .
Fe4 Fe1 Fe3 62.957(11) . .
N3 Fe1 Fe2 96.18(5) . .
N2 Fe1 Fe2 48.05(5) . .
N1 Fe1 Fe2 47.90(5) . .
Cl1 Fe1 Fe2 143.97(3) . .
Fe4 Fe1 Fe2 62.330(11) . .
Fe3 Fe1 Fe2 62.270(11) . .
N1 Fe2 N2 96.24(7) . .
N1 Fe2 Cl2 123.01(6) . .
N2 Fe2 Cl2 118.18(5) . .
N1 Fe2 S1 99.19(5) . .
N2 Fe2 S1 99.57(5) . .
Cl2 Fe2 S1 116.15(2) . .
N1 Fe2 Fe1 48.37(5) . .
N2 Fe2 Fe1 48.11(5) . .
Cl2 Fe2 Fe1 143.51(2) . .
S1 Fe2 Fe1 100.222(18) . .
N1 Fe2 Fe3 93.27(5) . .
N2 Fe2 Fe3 46.22(5) . .
Cl2 Fe2 Fe3 143.51(2) . .
S1 Fe2 Fe3 54.440(15) . .
Fe1 Fe2 Fe3 58.349(11) . .
N1 Fe2 Fe4 46.17(5) . .
N2 Fe2 Fe4 93.04(5) . .
Cl2 Fe2 Fe4 148.77(2) . .
S1 Fe2 Fe4 54.232(15) . .
Fe1 Fe2 Fe4 58.272(11) . .
Fe3 Fe2 Fe4 60.244(11) . .
N2 Fe3 N3 97.15(7) . .
N2 Fe3 Cl3 117.18(5) . .
N3 Fe3 Cl3 122.72(6) . .
N2 Fe3 S1 100.14(5) . .
N3 Fe3 S1 99.12(5) . .
Cl3 Fe3 S1 116.33(2) . .
N2 Fe3 Fe1 48.71(5) . .
N3 Fe3 Fe1 48.63(5) . .
Cl3 Fe3 Fe1 142.33(2) . .
S1 Fe3 Fe1 101.217(17) . .
N2 Fe3 Fe2 46.58(5) . .
N3 Fe3 Fe2 93.97(5) . .
Cl3 Fe3 Fe2 143.07(2) . .
S1 Fe3 Fe2 54.653(16) . .
Fe1 Fe3 Fe2 59.381(10) . .
N2 Fe3 Fe4 93.02(5) . .
N3 Fe3 Fe4 46.53(5) . .
Cl3 Fe3 Fe4 149.79(2) . .
S1 Fe3 Fe4 54.141(15) . .
Fe1 Fe3 Fe4 58.474(10) . .
Fe2 Fe3 Fe4 59.896(11) . .
N1 Fe4 N3 97.51(7) . .
N1 Fe4 Cl4 119.30(6) . .
N3 Fe4 Cl4 119.84(6) . .
N1 Fe4 S1 99.92(5) . .
N3 Fe4 S1 99.03(5) . .
Cl4 Fe4 S1 117.08(3) . .
N1 Fe4 Fe1 49.01(5) . .
N3 Fe4 Fe1 48.63(5) . .
Cl4 Fe4 Fe1 141.42(2) . .
S1 Fe4 Fe1 101.500(17) . .
N1 Fe4 Fe2 46.45(5) . .
N3 Fe4 Fe2 93.67(5) . .
Cl4 Fe4 Fe2 146.34(3) . .
S1 Fe4 Fe2 54.701(15) . .
Fe1 Fe4 Fe2 59.398(11) . .
N1 Fe4 Fe3 93.16(5) . .
N3 Fe4 Fe3 46.18(5) . .
Cl4 Fe4 Fe3 147.39(3) . .
S1 Fe4 Fe3 54.396(15) . .
Fe1 Fe4 Fe3 58.569(11) . .
Fe2 Fe4 Fe3 59.860(11) . .
Fe4 S1 Fe3 71.463(17) . .
Fe4 S1 Fe2 71.067(17) . .
Fe3 S1 Fe2 70.907(17) . .
C1 N1 Fe4 130.62(15) . .
C1 N1 Fe2 129.29(15) . .
Fe4 N1 Fe2 87.38(6) . .
C1 N1 Fe1 126.74(13) . .
Fe4 N1 Fe1 82.75(7) . .
Fe2 N1 Fe1 83.73(6) . .
C5 N2 Fe3 129.67(13) . .
C5 N2 Fe2 129.14(14) . .
Fe3 N2 Fe2 87.20(6) . .
C5 N2 Fe1 127.84(13) . .
Fe3 N2 Fe1 83.04(6) . .
Fe2 N2 Fe1 83.84(6) . .
C9 N3 Fe3 128.74(15) . .
C9 N3 Fe1 129.64(14) . .
Fe3 N3 Fe1 82.94(7) . .
C9 N3 Fe4 129.26(16) . .
Fe3 N3 Fe4 87.29(7) . .
Fe1 N3 Fe4 82.54(7) . .
N1 C1 C2 108.7(2) . .
N1 C1 C4 108.44(19) . .
C2 C1 C4 110.5(2) . .
N1 C1 C3 108.19(18) . .
C2 C1 C3 110.3(2) . .
C4 C1 C3 110.6(2) . .
C1 C2 H2A 109.5 . .
C1 C2 H2B 109.5 . .
H2A C2 H2B 109.5 . .
C1 C2 H2C 109.5 . .
H2A C2 H2C 109.5 . .
H2B C2 H2C 109.5 . .
C1 C3 H3A 109.5 . .
C1 C3 H3B 109.5 . .
H3A C3 H3B 109.5 . .
C1 C3 H3C 109.5 . .
H3A C3 H3C 109.5 . .
H3B C3 H3C 109.5 . .
C1 C4 H4A 109.5 . .
C1 C4 H4B 109.5 . .
H4A C4 H4B 109.5 . .
C1 C4 H4C 109.5 . .
H4A C4 H4C 109.5 . .
H4B C4 H4C 109.5 . .
N2 C5 C8 109.50(19) . .
N2 C5 C7 108.80(17) . .
C8 C5 C7 110.5(2) . .
N2 C5 C6 107.86(18) . .
C8 C5 C6 110.3(2) . .
C7 C5 C6 109.9(2) . .
C5 C6 H6A 109.5 . .
C5 C6 H6B 109.5 . .
H6A C6 H6B 109.5 . .
C5 C6 H6C 109.5 . .
H6A C6 H6C 109.5 . .
H6B C6 H6C 109.5 . .
C5 C7 H7A 109.5 . .
C5 C7 H7B 109.5 . .
H7A C7 H7B 109.5 . .
C5 C7 H7C 109.5 . .
H7A C7 H7C 109.5 . .
H7B C7 H7C 109.5 . .
C5 C8 H8A 109.5 . .
C5 C8 H8B 109.5 . .
H8A C8 H8B 109.5 . .
C5 C8 H8C 109.5 . .
H8A C8 H8C 109.5 . .
H8B C8 H8C 109.5 . .
N3 C9 C10 108.6(2) . .
N3 C9 C12 109.3(2) . .
C10 C9 C12 110.2(2) . .
N3 C9 C11 107.6(2) . .
C10 C9 C11 110.8(3) . .
C12 C9 C11 110.3(3) . .
C9 C10 H10A 109.5 . .
C9 C10 H10B 109.5 . .
H10A C10 H10B 109.5 . .
C9 C10 H10C 109.5 . .
H10A C10 H10C 109.5 . .
H10B C10 H10C 109.5 . .
C9 C11 H11A 109.5 . .
C9 C11 H11B 109.5 . .
H11A C11 H11B 109.5 . .
C9 C11 H11C 109.5 . .
H11A C11 H11C 109.5 . .
H11B C11 H11C 109.5 . .
C9 C12 H12A 109.5 . .
C9 C12 H12B 109.5 . .
H12A C12 H12B 109.5 . .
C9 C12 H12C 109.5 . .
H12A C12 H12C 109.5 . .
H12B C12 H12C 109.5 . .
C13 N4 C13 111.7(2) 2_556 .
C13 N4 C15 108.81(11) 2_556 .
C13 N4 C15 108.32(11) . .
C13 N4 C15 108.32(11) 2_556 2_556
C13 N4 C15 108.81(11) . 2_556
C15 N4 C15 110.9(2) . 2_556
N4 C13 C14 115.39(17) . .
N4 C13 H13A 108.4 . .
C14 C13 H13A 108.4 . .
N4 C13 H13B 108.4 . .
C14 C13 H13B 108.4 . .
H13A C13 H13B 107.5 . .
C13 C14 H14A 109.5 . .
C13 C14 H14B 109.5 . .
H14A C14 H14B 109.5 . .
C13 C14 H14C 109.5 . .
H14A C14 H14C 109.5 . .
H14B C14 H14C 109.5 . .
C16 C15 N4 115.40(15) . .
C16 C15 H15A 108.4 . .
N4 C15 H15A 108.4 . .
C16 C15 H15B 108.4 . .
N4 C15 H15B 108.4 . .
H15A C15 H15B 107.5 . .
C15 C16 H16A 109.5 . .
C15 C16 H16B 109.5 . .
H16A C16 H16B 109.5 . .
C15 C16 H16C 109.5 . .
H16A C16 H16C 109.5 . .
H16B C16 H16C 109.5 . .
C21 N5 C21 167.5(7) . 2_656
C21 N5 C19 73.0(4) . 2_656
C21 N5 C19 118.3(5) 2_656 2_656
C21 N5 C19 118.3(5) . .
C21 N5 C19 73.0(4) 2_656 .
C19 N5 C19 67.6(5) 2_656 .
C21 N5 C17 52.7(4) . 2_656
C21 N5 C17 116.3(5) 2_656 2_656
C19 N5 C17 104.5(4) 2_656 2_656
C19 N5 C17 170.4(4) . 2_656
C21 N5 C17 116.3(5) . .
C21 N5 C17 52.7(4) 2_656 .
C19 N5 C17 170.4(4) 2_656 .
C19 N5 C17 104.5(4) . .
C17 N5 C17 83.8(5) 2_656 .
C21 N5 C23 74.0(3) . 2_656
C21 N5 C23 106.4(3) 2_656 2_656
C19 N5 C23 104.9(4) 2_656 2_656
C19 N5 C23 72.7(3) . 2_656
C17 N5 C23 105.3(3) 2_656 2_656
C17 N5 C23 76.9(3) . 2_656
C21 N5 C23 106.4(3) . .
C21 N5 C23 74.0(3) 2_656 .
C19 N5 C23 72.7(3) 2_656 .
C19 N5 C23 104.9(4) . .
C17 N5 C23 76.9(3) 2_656 .
C17 N5 C23 105.3(3) . .
C23 N5 C23 177.2(5) 2_656 .
C18 C17 N5 114.2(5) . .
C18 C17 H17A 107.9 . .
N5 C17 H17A 108.1 . .
C18 C17 H17B 109.5 . .
N5 C17 H17B 109.3 . .
H17A C17 H17B 107.7 . .
C17 C18 H18A 109.8 . .
C17 C18 H18B 110.1 . .
H18A C18 H18B 109.4 . .
C17 C18 H18C 108.5 . .
H18A C18 H18C 109.5 . .
H18B C18 H18C 109.5 . .
N5 C19 C20 112.9(4) . .
N5 C19 H19A 109.3 . .
C20 C19 H19A 108.8 . .
N5 C19 H19B 109.2 . .
C20 C19 H19B 108.7 . .
H19A C19 H19B 107.8 . .
C19 C20 C19 66.6(5) 2_656 .
C19 C20 H20A 172.6 2_656 .
C19 C20 H20A 106.2 . .
C19 C20 H20B 74.9 2_656 .
C19 C20 H20B 106.6 . .
H20A C20 H20B 106.5 . .
C19 C20 H20C 73.7 2_656 .
C19 C20 H20C 107.8 . .
H20A C20 H20C 111.2 . .
H20B C20 H20C 117.9 . .
N5 C21 C22 111.4(8) . .
N5 C21 H21A 110.7 . .
C22 C21 H21A 111.0 . .
N5 C21 H21B 98.7 . .
C22 C21 H21B 99.7 . .
H21A C21 H21B 124.3 . .
C21 C22 H22A 110.6 . .
C21 C22 H22B 106.9 . .
H22A C22 H22B 109.5 . .
C21 C22 H22C 110.8 . .
H22A C22 H22C 109.5 . .
H22B C22 H22C 109.5 . .
C24 C23 N5 118.9(5) . .
C24 C23 H23A 108.8 . .
N5 C23 H23A 107.1 . .
C24 C23 H23B 107.2 . .
N5 C23 H23B 107.3 . .
H23A C23 H23B 107.0 . .
C23 C24 H24A 108.4 . .
C23 C24 H24B 109.2 . .
H24A C24 H24B 109.5 . .
C23 C24 H24C 110.8 . .
H24A C24 H24C 109.5 . .
H24B C24 H24C 109.5 . .

loop_
_geom_bond_atom_site_label_1
_geom_bond_atom_site_label_2
_geom_bond_distance
_geom_bond_site_symmetry_2
Fe1 N3 1.9479(17) .
Fe1 N2 1.9500(16) .
Fe1 N1 1.9582(17) .
Fe1 Cl1 2.1959(6) .
Fe1 Fe4 2.5735(4) .
Fe1 Fe3 2.5762(4) .
Fe1 Fe2 2.6043(4) .
Fe2 N1 1.9441(16) .
Fe2 N2 1.9481(16) .
Fe2 Cl2 2.2080(7) .
Fe2 S1 2.3121(6) .
Fe2 Fe3 2.6787(4) .
Fe2 Fe4 2.6797(4) .
Fe3 N2 1.9363(16) .
Fe3 N3 1.9423(17) .
Fe3 Cl3 2.1964(6) .
Fe3 S1 2.3060(6) .
Fe3 Fe4 2.6891(4) .
Fe4 N1 1.9352(18) .
Fe4 N3 1.9539(18) .
Fe4 Cl4 2.1857(7) .
Fe4 S1 2.2986(5) .
N1 C1 1.490(3) .
N2 C5 1.483(2) .
N3 C9 1.485(3) .
C1 C2 1.522(4) .
C1 C4 1.524(4) .
C1 C3 1.532(3) .
C2 H2A 0.9800 .
C2 H2B 0.9800 .
C2 H2C 0.9800 .
C3 H3A 0.9800 .
C3 H3B 0.9800 .
C3 H3C 0.9800 .
C4 H4A 0.9800 .
C4 H4B 0.9800 .
C4 H4C 0.9800 .
C5 C8 1.522(3) .
C5 C7 1.528(3) .
C5 C6 1.535(3) .
C6 H6A 0.9800 .
C6 H6B 0.9800 .
C6 H6C 0.9800 .
C7 H7A 0.9800 .
C7 H7B 0.9800 .
C7 H7C 0.9800 .
C8 H8A 0.9800 .
C8 H8B 0.9800 .
C8 H8C 0.9800 .
C9 C10 1.523(4) .
C9 C12 1.524(4) .
C9 C11 1.542(4) .
C10 H10A 0.9800 .
C10 H10B 0.9800 .
C10 H10C 0.9800 .
C11 H11A 0.9800 .
C11 H11B 0.9800 .
C11 H11C 0.9800 .
C12 H12A 0.9800 .
C12 H12B 0.9800 .
C12 H12C 0.9800 .
N4 C13 1.516(2) 2_556
N4 C13 1.516(2) .
N4 C15 1.526(2) .
N4 C15 1.526(2) 2_556
C13 C14 1.521(3) .
C13 H13A 0.9900 .
C13 H13B 0.9900 .
C14 H14A 0.9800 .
C14 H14B 0.9800 .
C14 H14C 0.9800 .
C15 C16 1.508(3) .
C15 H15A 0.9900 .
C15 H15B 0.9900 .
C16 H16A 0.9800 .
C16 H16B 0.9800 .
C16 H16C 0.9800 .
N5 C21 1.391(5) .
N5 C21 1.391(5) 2_656
N5 C19 1.531(7) 2_656
N5 C19 1.531(7) .
N5 C17 1.551(6) 2_656
N5 C17 1.551(6) .
N5 C23 1.614(4) 2_656
N5 C23 1.614(4) .
C17 C18 1.502(10) .
C17 H17A 0.9599 .
C17 H17B 0.9600 .
C18 H18A 0.9601 .
C18 H18B 0.9601 .
C18 H18C 0.9598 .
C19 C20 1.551(8) .
C19 H19A 0.9601 .
C19 H19B 0.9600 .
C20 C19 1.551(8) 2_656
C20 H20A 1.0122 .
C20 H20B 0.9442 .
C20 H20C 0.8855 .
C21 C22 1.556(15) .
C21 H21A 0.9601 .
C21 H21B 0.9601 .
C22 H22A 0.9599 .
C22 H22B 0.9599 .
C22 H22C 0.9598 .
C23 C24 1.494(18) .
C23 H23A 0.9601 .
C23 H23B 0.9599 .
C24 H24A 0.9601 .
C24 H24B 0.9601 .
C24 H24C 0.9599 .

loop_
_geom_torsion_atom_site_label_1
_geom_torsion_atom_site_label_2
_geom_torsion_atom_site_label_3
_geom_torsion_atom_site_label_4
_geom_torsion
_geom_torsion_site_symmetry_1
_geom_torsion_site_symmetry_4
N3 Fe1 Fe2 N1 93.79(9) . .
N2 Fe1 Fe2 N1 -173.00(9) . .
Cl1 Fe1 Fe2 N1 -86.43(8) . .
Fe4 Fe1 Fe2 N1 57.33(7) . .
Fe3 Fe1 Fe2 N1 129.61(7) . .
N3 Fe1 Fe2 N2 -93.22(8) . .
N1 Fe1 Fe2 N2 173.00(9) . .
Cl1 Fe1 Fe2 N2 86.57(7) . .
Fe4 Fe1 Fe2 N2 -129.67(6) . .
Fe3 Fe1 Fe2 N2 -57.39(6) . .
N3 Fe1 Fe2 Cl2 -174.83(6) . .
N2 Fe1 Fe2 Cl2 -81.61(7) . .
N1 Fe1 Fe2 Cl2 91.38(8) . .
Cl1 Fe1 Fe2 Cl2 4.95(6) . .
Fe4 Fe1 Fe2 Cl2 148.72(4) . .
Fe3 Fe1 Fe2 Cl2 -139.00(4) . .
N3 Fe1 Fe2 S1 0.53(6) . .
N2 Fe1 Fe2 S1 93.74(6) . .
N1 Fe1 Fe2 S1 -93.26(7) . .
Cl1 Fe1 Fe2 S1 -179.69(4) . .
Fe4 Fe1 Fe2 S1 -35.925(16) . .
Fe3 Fe1 Fe2 S1 36.357(16) . .
N3 Fe1 Fe2 Fe3 -35.83(5) . .
N2 Fe1 Fe2 Fe3 57.39(6) . .
N1 Fe1 Fe2 Fe3 -129.61(7) . .
Cl1 Fe1 Fe2 Fe3 143.95(4) . .
Fe4 Fe1 Fe2 Fe3 -72.282(12) . .
N3 Fe1 Fe2 Fe4 36.45(5) . .
N2 Fe1 Fe2 Fe4 129.67(6) . .
N1 Fe1 Fe2 Fe4 -57.33(7) . .
Cl1 Fe1 Fe2 Fe4 -143.77(4) . .
Fe3 Fe1 Fe2 Fe4 72.282(12) . .
N3 Fe1 Fe3 N2 -173.96(9) . .
N1 Fe1 Fe3 N2 92.20(8) . .
Cl1 Fe1 Fe3 N2 -87.91(8) . .
Fe4 Fe1 Fe3 N2 128.40(6) . .
Fe2 Fe1 Fe3 N2 57.10(6) . .
N2 Fe1 Fe3 N3 173.96(9) . .
N1 Fe1 Fe3 N3 -93.85(9) . .
Cl1 Fe1 Fe3 N3 86.05(8) . .
Fe4 Fe1 Fe3 N3 -57.65(7) . .
Fe2 Fe1 Fe3 N3 -128.94(7) . .
N3 Fe1 Fe3 Cl3 -92.17(8) . .
N2 Fe1 Fe3 Cl3 81.79(7) . .
N1 Fe1 Fe3 Cl3 173.98(6) . .
Cl1 Fe1 Fe3 Cl3 -6.12(6) . .
Fe4 Fe1 Fe3 Cl3 -149.81(4) . .
Fe2 Fe1 Fe3 Cl3 138.89(4) . .
N3 Fe1 Fe3 S1 92.33(7) . .
N2 Fe1 Fe3 S1 -93.71(7) . .
N1 Fe1 Fe3 S1 -1.51(6) . .
Cl1 Fe1 Fe3 S1 178.38(4) . .
Fe4 Fe1 Fe3 S1 34.687(18) . .
Fe2 Fe1 Fe3 S1 -36.608(17) . .
N3 Fe1 Fe3 Fe2 128.94(7) . .
N2 Fe1 Fe3 Fe2 -57.10(6) . .
N1 Fe1 Fe3 Fe2 35.09(5) . .
Cl1 Fe1 Fe3 Fe2 -145.01(4) . .
Fe4 Fe1 Fe3 Fe2 71.295(13) . .
N3 Fe1 Fe3 Fe4 57.65(7) . .
N2 Fe1 Fe3 Fe4 -128.40(6) . .
N1 Fe1 Fe3 Fe4 -36.20(5) . .
Cl1 Fe1 Fe3 Fe4 143.70(4) . .
Fe2 Fe1 Fe3 Fe4 -71.295(12) . .
N1 Fe2 Fe3 N2 -95.51(8) . .
Cl2 Fe2 Fe3 N2 78.71(8) . .
S1 Fe2 Fe3 N2 165.53(7) . .
Fe1 Fe2 Fe3 N2 -60.29(7) . .
Fe4 Fe2 Fe3 N2 -129.23(7) . .
N1 Fe2 Fe3 N3 0.59(7) . .
N2 Fe2 Fe3 N3 96.09(8) . .
Cl2 Fe2 Fe3 N3 174.80(6) . .
S1 Fe2 Fe3 N3 -98.37(5) . .
Fe1 Fe2 Fe3 N3 35.81(5) . .
Fe4 Fe2 Fe3 N3 -33.14(5) . .
N1 Fe2 Fe3 Cl3 -173.25(6) . .
N2 Fe2 Fe3 Cl3 -77.75(7) . .
Cl2 Fe2 Fe3 Cl3 0.96(6) . .
S1 Fe2 Fe3 Cl3 87.79(4) . .
Fe1 Fe2 Fe3 Cl3 -138.03(4) . .
Fe4 Fe2 Fe3 Cl3 153.02(3) . .
N1 Fe2 Fe3 S1 98.96(5) . .
N2 Fe2 Fe3 S1 -165.53(7) . .
Cl2 Fe2 Fe3 S1 -86.82(4) . .
Fe1 Fe2 Fe3 S1 134.18(2) . .
Fe4 Fe2 Fe3 S1 65.232(17) . .
N1 Fe2 Fe3 Fe1 -35.22(5) . .
N2 Fe2 Fe3 Fe1 60.29(7) . .
Cl2 Fe2 Fe3 Fe1 139.00(4) . .
S1 Fe2 Fe3 Fe1 -134.18(2) . .
Fe4 Fe2 Fe3 Fe1 -68.949(12) . .
N1 Fe2 Fe3 Fe4 33.73(5) . .
N2 Fe2 Fe3 Fe4 129.23(7) . .
Cl2 Fe2 Fe3 Fe4 -152.05(4) . .
S1 Fe2 Fe3 Fe4 -65.232(17) . .
Fe1 Fe2 Fe3 Fe4 68.949(12) . .
N3 Fe1 Fe4 N1 174.83(9) . .
N2 Fe1 Fe4 N1 -92.03(8) . .
Cl1 Fe1 Fe4 N1 88.10(8) . .
Fe3 Fe1 Fe4 N1 -128.07(6) . .
Fe2 Fe1 Fe4 N1 -56.87(6) . .
N2 Fe1 Fe4 N3 93.14(8) . .
N1 Fe1 Fe4 N3 -174.83(9) . .
Cl1 Fe1 Fe4 N3 -86.73(8) . .
Fe3 Fe1 Fe4 N3 57.10(7) . .
Fe2 Fe1 Fe4 N3 128.31(7) . .
N3 Fe1 Fe4 Cl4 87.67(9) . .
N2 Fe1 Fe4 Cl4 -179.19(7) . .
N1 Fe1 Fe4 Cl4 -87.15(8) . .
Cl1 Fe1 Fe4 Cl4 0.94(7) . .
Fe3 Fe1 Fe4 Cl4 144.77(6) . .
Fe2 Fe1 Fe4 Cl4 -144.02(6) . .
N3 Fe1 Fe4 S1 -91.96(7) . .
N2 Fe1 Fe4 S1 1.18(5) . .
N1 Fe1 Fe4 S1 93.22(7) . .
Cl1 Fe1 Fe4 S1 -178.69(4) . .
Fe3 Fe1 Fe4 S1 -34.854(18) . .
Fe2 Fe1 Fe4 S1 36.349(17) . .
N3 Fe1 Fe4 Fe2 -128.31(7) . .
N2 Fe1 Fe4 Fe2 -35.17(5) . .
N1 Fe1 Fe4 Fe2 56.87(6) . .
Cl1 Fe1 Fe4 Fe2 144.96(4) . .
Fe3 Fe1 Fe4 Fe2 -71.203(12) . .
N3 Fe1 Fe4 Fe3 -57.10(7) . .
N2 Fe1 Fe4 Fe3 36.04(5) . .
N1 Fe1 Fe4 Fe3 128.07(6) . .
Cl1 Fe1 Fe4 Fe3 -143.83(4) . .
Fe2 Fe1 Fe4 Fe3 71.203(12) . .
N2 Fe2 Fe4 N1 95.73(8) . .
Cl2 Fe2 Fe4 N1 -82.73(8) . .
S1 Fe2 Fe4 N1 -164.66(7) . .
Fe1 Fe2 Fe4 N1 60.71(7) . .
Fe3 Fe2 Fe4 N1 129.78(7) . .
N1 Fe2 Fe4 N3 -96.88(8) . .
N2 Fe2 Fe4 N3 -1.15(7) . .
Cl2 Fe2 Fe4 N3 -179.61(6) . .
S1 Fe2 Fe4 N3 98.47(5) . .
Fe1 Fe2 Fe4 N3 -36.17(5) . .
Fe3 Fe2 Fe4 N3 32.91(5) . .
N1 Fe2 Fe4 Cl4 77.92(8) . .
N2 Fe2 Fe4 Cl4 173.65(6) . .
Cl2 Fe2 Fe4 Cl4 -4.81(7) . .
S1 Fe2 Fe4 Cl4 -86.74(5) . .
Fe1 Fe2 Fe4 Cl4 138.63(5) . .
Fe3 Fe2 Fe4 Cl4 -152.30(5) . .
N1 Fe2 Fe4 S1 164.66(7) . .
N2 Fe2 Fe4 S1 -99.61(5) . .
Cl2 Fe2 Fe4 S1 81.93(4) . .
Fe1 Fe2 Fe4 S1 -134.63(2) . .
Fe3 Fe2 Fe4 S1 -65.559(18) . .
N1 Fe2 Fe4 Fe1 -60.71(7) . .
N2 Fe2 Fe4 Fe1 35.02(5) . .
Cl2 Fe2 Fe4 Fe1 -143.44(4) . .
S1 Fe2 Fe4 Fe1 134.63(2) . .
Fe3 Fe2 Fe4 Fe1 69.074(12) . .
N1 Fe2 Fe4 Fe3 -129.78(7) . .
N2 Fe2 Fe4 Fe3 -34.06(5) . .
Cl2 Fe2 Fe4 Fe3 147.48(4) . .
S1 Fe2 Fe4 Fe3 65.559(18) . .
Fe1 Fe2 Fe4 Fe3 -69.074(12) . .
N2 Fe3 Fe4 N1 0.39(7) . .
N3 Fe3 Fe4 N1 97.38(8) . .
Cl3 Fe3 Fe4 N1 178.90(6) . .
S1 Fe3 Fe4 N1 -99.94(5) . .
Fe1 Fe3 Fe4 N1 36.52(5) . .
Fe2 Fe3 Fe4 N1 -33.90(5) . .
N2 Fe3 Fe4 N3 -96.99(8) . .
Cl3 Fe3 Fe4 N3 81.52(8) . .
S1 Fe3 Fe4 N3 162.67(7) . .
Fe1 Fe3 Fe4 N3 -60.86(7) . .
Fe2 Fe3 Fe4 N3 -131.28(7) . .
N2 Fe3 Fe4 Cl4 -174.27(7) . .
N3 Fe3 Fe4 Cl4 -77.28(8) . .
Cl3 Fe3 Fe4 Cl4 4.24(7) . .
S1 Fe3 Fe4 Cl4 85.40(5) . .
Fe1 Fe3 Fe4 Cl4 -138.14(5) . .
Fe2 Fe3 Fe4 Cl4 151.44(5) . .
N2 Fe3 Fe4 S1 100.33(5) . .
N3 Fe3 Fe4 S1 -162.67(7) . .
Cl3 Fe3 Fe4 S1 -81.16(5) . .
Fe1 Fe3 Fe4 S1 136.47(2) . .
Fe2 Fe3 Fe4 S1 66.042(19) . .
N2 Fe3 Fe4 Fe1 -36.13(5) . .
N3 Fe3 Fe4 Fe1 60.86(7) . .
Cl3 Fe3 Fe4 Fe1 142.37(4) . .
S1 Fe3 Fe4 Fe1 -136.47(2) . .
Fe2 Fe3 Fe4 Fe1 -70.425(12) . .
N2 Fe3 Fe4 Fe2 34.29(5) . .
N3 Fe3 Fe4 Fe2 131.28(7) . .
Cl3 Fe3 Fe4 Fe2 -147.20(4) . .
S1 Fe3 Fe4 Fe2 -66.042(19) . .
Fe1 Fe3 Fe4 Fe2 70.425(12) . .
N1 Fe4 S1 Fe3 86.77(5) . .
N3 Fe4 S1 Fe3 -12.57(5) . .
Cl4 Fe4 S1 Fe3 -142.89(4) . .
Fe1 Fe4 S1 Fe3 36.852(17) . .
Fe2 Fe4 S1 Fe3 75.539(16) . .
N1 Fe4 S1 Fe2 11.23(5) . .
N3 Fe4 S1 Fe2 -88.10(5) . .
Cl4 Fe4 S1 Fe2 141.57(4) . .
Fe1 Fe4 S1 Fe2 -38.687(17) . .
Fe3 Fe4 S1 Fe2 -75.539(16) . .
N2 Fe3 S1 Fe4 -86.38(5) . .
N3 Fe3 S1 Fe4 12.64(5) . .
Cl3 Fe3 S1 Fe4 146.30(3) . .
Fe1 Fe3 S1 Fe4 -36.766(17) . .
Fe2 Fe3 S1 Fe4 -75.755(16) . .
N2 Fe3 S1 Fe2 -10.62(5) . .
N3 Fe3 S1 Fe2 88.40(5) . .
Cl3 Fe3 S1 Fe2 -137.94(3) . .
Fe1 Fe3 S1 Fe2 38.989(16) . .
Fe4 Fe3 S1 Fe2 75.755(16) . .
N1 Fe2 S1 Fe4 -11.15(5) . .
N2 Fe2 S1 Fe4 86.83(5) . .
Cl2 Fe2 S1 Fe4 -145.12(3) . .
Fe1 Fe2 S1 Fe4 37.955(16) . .
Fe3 Fe2 S1 Fe4 76.295(16) . .
N1 Fe2 S1 Fe3 -87.44(5) . .
N2 Fe2 S1 Fe3 10.54(5) . .
Cl2 Fe2 S1 Fe3 138.59(3) . .
Fe1 Fe2 S1 Fe3 -38.340(16) . .
Fe4 Fe2 S1 Fe3 -76.295(16) . .
N3 Fe4 N1 C1 -129.35(18) . .
Cl4 Fe4 N1 C1 1.2(2) . .
S1 Fe4 N1 C1 130.07(17) . .
Fe1 Fe4 N1 C1 -133.3(2) . .
Fe2 Fe4 N1 C1 142.7(2) . .
Fe3 Fe4 N1 C1 -175.54(17) . .
N3 Fe4 N1 Fe2 87.92(7) . .
Cl4 Fe4 N1 Fe2 -141.57(4) . .
S1 Fe4 N1 Fe2 -12.66(6) . .
Fe1 Fe4 N1 Fe2 84.01(6) . .
Fe3 Fe4 N1 Fe2 41.73(5) . .
N3 Fe4 N1 Fe1 3.91(7) . .
Cl4 Fe4 N1 Fe1 134.42(4) . .
S1 Fe4 N1 Fe1 -96.67(5) . .
Fe2 Fe4 N1 Fe1 -84.01(6) . .
Fe3 Fe4 N1 Fe1 -42.28(4) . .
N2 Fe2 N1 C1 128.21(18) . .
Cl2 Fe2 N1 C1 -1.4(2) . .
S1 Fe2 N1 C1 -131.01(17) . .
Fe1 Fe2 N1 C1 133.4(2) . .
Fe3 Fe2 N1 C1 174.50(17) . .
Fe4 Fe2 N1 C1 -143.6(2) . .
N2 Fe2 N1 Fe4 -88.23(7) . .
Cl2 Fe2 N1 Fe4 142.17(4) . .
S1 Fe2 N1 Fe4 12.56(6) . .
Fe1 Fe2 N1 Fe4 -82.99(6) . .
Fe3 Fe2 N1 Fe4 -41.93(5) . .
N2 Fe2 N1 Fe1 -5.24(7) . .
Cl2 Fe2 N1 Fe1 -134.84(4) . .
S1 Fe2 N1 Fe1 95.55(5) . .
Fe3 Fe2 N1 Fe1 41.06(5) . .
Fe4 Fe2 N1 Fe1 82.99(6) . .
N3 Fe1 N1 C1 132.46(19) . .
N2 Fe1 N1 C1 -130.24(19) . .
Cl1 Fe1 N1 C1 1.3(2) . .
Fe4 Fe1 N1 C1 136.4(2) . .
Fe3 Fe1 N1 C1 -178.77(18) . .
Fe2 Fe1 N1 C1 -135.5(2) . .
N3 Fe1 N1 Fe4 -3.92(7) . .
N2 Fe1 N1 Fe4 93.37(6) . .
Cl1 Fe1 N1 Fe4 -135.08(4) . .
Fe3 Fe1 N1 Fe4 44.85(5) . .
Fe2 Fe1 N1 Fe4 88.15(6) . .
N3 Fe1 N1 Fe2 -92.07(7) . .
N2 Fe1 N1 Fe2 5.23(7) . .
Cl1 Fe1 N1 Fe2 136.77(4) . .
Fe4 Fe1 N1 Fe2 -88.15(6) . .
Fe3 Fe1 N1 Fe2 -43.30(5) . .
N3 Fe3 N2 C5 130.00(18) . .
Cl3 Fe3 N2 C5 -2.6(2) . .
S1 Fe3 N2 C5 -129.36(17) . .
Fe1 Fe3 N2 C5 134.6(2) . .
Fe2 Fe3 N2 C5 -141.3(2) . .
Fe4 Fe3 N2 C5 176.55(17) . .
N3 Fe3 N2 Fe2 -88.70(7) . .
Cl3 Fe3 N2 Fe2 138.70(4) . .
S1 Fe3 N2 Fe2 11.95(6) . .
Fe1 Fe3 N2 Fe2 -84.13(6) . .
Fe4 Fe3 N2 Fe2 -42.15(5) . .
N3 Fe3 N2 Fe1 -4.57(7) . .
Cl3 Fe3 N2 Fe1 -137.17(4) . .
S1 Fe3 N2 Fe1 96.08(5) . .
Fe2 Fe3 N2 Fe1 84.13(6) . .
Fe4 Fe3 N2 Fe1 41.99(5) . .
N1 Fe2 N2 C5 -129.80(17) . .
Cl2 Fe2 N2 C5 3.07(18) . .
S1 Fe2 N2 C5 129.75(16) . .
Fe1 Fe2 N2 C5 -135.06(18) . .
Fe3 Fe2 N2 C5 141.65(19) . .
Fe4 Fe2 N2 C5 -176.02(16) . .
N1 Fe2 N2 Fe3 88.55(7) . .
Cl2 Fe2 N2 Fe3 -138.58(4) . .
S1 Fe2 N2 Fe3 -11.89(6) . .
Fe1 Fe2 N2 Fe3 83.30(6) . .
Fe4 Fe2 N2 Fe3 42.33(5) . .
N1 Fe2 N2 Fe1 5.26(7) . .
Cl2 Fe2 N2 Fe1 138.13(4) . .
S1 Fe2 N2 Fe1 -95.19(4) . .
Fe3 Fe2 N2 Fe1 -83.30(6) . .
Fe4 Fe2 N2 Fe1 -40.97(4) . .
N3 Fe1 N2 C5 -131.47(17) . .
N1 Fe1 N2 C5 130.85(17) . .
Cl1 Fe1 N2 C5 -0.72(19) . .
Fe4 Fe1 N2 C5 179.37(16) . .
Fe3 Fe1 N2 C5 -136.01(19) . .
Fe2 Fe1 N2 C5 136.07(19) . .
N3 Fe1 N2 Fe3 4.55(7) . .
N1 Fe1 N2 Fe3 -93.13(7) . .
Cl1 Fe1 N2 Fe3 135.30(4) . .
Fe4 Fe1 N2 Fe3 -44.61(5) . .
Fe2 Fe1 N2 Fe3 -87.92(6) . .
N3 Fe1 N2 Fe2 92.46(7) . .
N1 Fe1 N2 Fe2 -5.22(7) . .
Cl1 Fe1 N2 Fe2 -136.79(4) . .
Fe4 Fe1 N2 Fe2 43.30(5) . .
Fe3 Fe1 N2 Fe2 87.92(6) . .
N2 Fe3 N3 C9 -131.88(18) . .
Cl3 Fe3 N3 C9 -3.0(2) . .
S1 Fe3 N3 C9 126.59(18) . .
Fe1 Fe3 N3 C9 -136.5(2) . .
Fe2 Fe3 N3 C9 -178.59(18) . .
Fe4 Fe3 N3 C9 140.7(2) . .
N2 Fe3 N3 Fe1 4.57(7) . .
Cl3 Fe3 N3 Fe1 133.46(4) . .
S1 Fe3 N3 Fe1 -96.96(5) . .
Fe2 Fe3 N3 Fe1 -42.14(5) . .
Fe4 Fe3 N3 Fe1 -82.81(6) . .
N2 Fe3 N3 Fe4 87.38(7) . .
Cl3 Fe3 N3 Fe4 -143.73(4) . .
S1 Fe3 N3 Fe4 -14.15(6) . .
Fe1 Fe3 N3 Fe4 82.81(6) . .
Fe2 Fe3 N3 Fe4 40.67(5) . .
N2 Fe1 N3 C9 131.2(2) . .
N1 Fe1 N3 C9 -132.2(2) . .
Cl1 Fe1 N3 C9 -0.3(2) . .
Fe4 Fe1 N3 C9 -136.1(2) . .
Fe3 Fe1 N3 C9 135.7(2) . .
Fe2 Fe1 N3 C9 179.6(2) . .
N2 Fe1 N3 Fe3 -4.53(7) . .
N1 Fe1 N3 Fe3 92.06(7) . .
Cl1 Fe1 N3 Fe3 -136.02(4) . .
Fe4 Fe1 N3 Fe3 88.18(6) . .
Fe2 Fe1 N3 Fe3 43.83(5) . .
N2 Fe1 N3 Fe4 -92.71(7) . .
N1 Fe1 N3 Fe4 3.89(7) . .
Cl1 Fe1 N3 Fe4 135.80(4) . .
Fe3 Fe1 N3 Fe4 -88.18(6) . .
Fe2 Fe1 N3 Fe4 -44.35(5) . .
N1 Fe4 N3 C9 132.44(17) . .
Cl4 Fe4 N3 C9 2.29(19) . .
S1 Fe4 N3 C9 -126.21(17) . .
Fe1 Fe4 N3 C9 136.4(2) . .
Fe2 Fe4 N3 C9 178.97(17) . .
Fe3 Fe4 N3 C9 -140.4(2) . .
N1 Fe4 N3 Fe3 -87.16(7) . .
Cl4 Fe4 N3 Fe3 142.69(4) . .
S1 Fe4 N3 Fe3 14.19(6) . .
Fe1 Fe4 N3 Fe3 -83.23(6) . .
Fe2 Fe4 N3 Fe3 -40.63(5) . .
N1 Fe4 N3 Fe1 -3.94(7) . .
Cl4 Fe4 N3 Fe1 -134.08(5) . .
S1 Fe4 N3 Fe1 97.42(5) . .
Fe2 Fe4 N3 Fe1 42.59(5) . .
Fe3 Fe4 N3 Fe1 83.23(6) . .
Fe4 N1 C1 C2 55.1(3) . .
Fe2 N1 C1 C2 -176.26(16) . .
Fe1 N1 C1 C2 -60.5(3) . .
Fe4 N1 C1 C4 175.34(16) . .
Fe2 N1 C1 C4 -56.1(2) . .
Fe1 N1 C1 C4 59.7(3) . .
Fe4 N1 C1 C3 -64.6(3) . .
Fe2 N1 C1 C3 64.0(3) . .
Fe1 N1 C1 C3 179.73(19) . .
Fe3 N2 C5 C8 -58.6(2) . .
Fe2 N2 C5 C8 174.99(15) . .
Fe1 N2 C5 C8 57.8(2) . .
Fe3 N2 C5 C7 62.2(3) . .
Fe2 N2 C5 C7 -64.2(2) . .
Fe1 N2 C5 C7 178.60(16) . .
Fe3 N2 C5 C6 -178.68(16) . .
Fe2 N2 C5 C6 54.9(2) . .
Fe1 N2 C5 C6 -62.3(2) . .
Fe3 N3 C9 C10 57.4(3) . .
Fe1 N3 C9 C10 -60.0(3) . .
Fe4 N3 C9 C10 -177.35(16) . .
Fe3 N3 C9 C12 177.58(17) . .
Fe1 N3 C9 C12 60.2(3) . .
Fe4 N3 C9 C12 -57.1(3) . .
Fe3 N3 C9 C11 -62.7(3) . .
Fe1 N3 C9 C11 180.0(2) . .
Fe4 N3 C9 C11 62.6(3) . .
C13 N4 C13 C14 -51.91(16) 2_556 .
C15 N4 C13 C14 -171.73(19) . .
C15 N4 C13 C14 67.6(2) 2_556 .
C13 N4 C15 C16 175.02(18) 2_556 .
C13 N4 C15 C16 -63.4(2) . .
C15 N4 C15 C16 55.97(15) 2_556 .
C21 N5 C17 C18 -55.0(6) . .
C21 N5 C17 C18 117.8(7) 2_656 .
C19 N5 C17 C18 139(2) 2_656 .
C19 N5 C17 C18 172.6(6) . .
C17 N5 C17 C18 -12.2(4) 2_656 .
C23 N5 C17 C18 -119.5(6) 2_656 .
C23 N5 C17 C18 62.4(6) . .
C21 N5 C19 C20 54.5(6) . .
C21 N5 C19 C20 -131.4(5) 2_656 .
C19 N5 C19 C20 0.0 2_656 .
C17 N5 C19 C20 36(2) 2_656 .
C17 N5 C19 C20 -174.3(4) . .
C23 N5 C19 C20 114.8(5) 2_656 .
C23 N5 C19 C20 -63.8(5) . .
N5 C19 C20 C19 0.0 . 2_656
C21 N5 C21 C22 -88.3(10) 2_656 .
C19 N5 C21 C22 116.5(10) 2_656 .
C19 N5 C21 C22 64.6(10) . .
C17 N5 C21 C22 -119.3(11) 2_656 .
C17 N5 C21 C22 -61.1(10) . .
C23 N5 C21 C22 4.9(9) 2_656 .
C23 N5 C21 C22 -177.9(9) . .
C21 N5 C23 C24 178.6(9) . .
C21 N5 C23 C24 11.6(10) 2_656 .
C19 N5 C23 C24 -115.6(9) 2_656 .
C19 N5 C23 C24 -55.4(10) . .
C17 N5 C23 C24 134.3(10) 2_656 .
C17 N5 C23 C24 54.6(10) . .
C23 N5 C23 C24 -85.3(9) 2_656 .
